data_4065117
loop_
_publ_author_name
'Kuczkowski, Andreas'
'Heimann, Stefan'
'Weber, Anna'
'Schulz, Stephan'
'Bl\"aser, Dieter'
'W\"olper, Christoph'

_publ_section_title
;
 Structural Characterization of Et4Sb2and Et4Bi2
;
_journal_issue 17
_journal_name_full Organometallics
_journal_page_first 4730
_journal_paper_doi 10.1021/om2005723
_journal_volume 30
_journal_year 2011
_chemical_formula_moiety 'C8 H20 Bi2'
_chemical_formula_sum 'C8 H20 Bi2'
_chemical_formula_weight 534.20
_chemical_name_systematic
; 
 ? 
;
_space_group_IT_number 14
_symmetry_cell_setting monoclinic
_symmetry_space_group_name_Hall '-P 2ybc'
_symmetry_space_group_name_H-M 'P 1 21/c 1'
_atom_sites_solution_hydrogens geom
_atom_sites_solution_primary direct
_atom_sites_solution_secondary difmap
_audit_creation_method SHELXL-97
_cell_angle_alpha 90.00
_cell_angle_beta 112.638(3)
_cell_angle_gamma 90.00
_cell_formula_units_Z 2
_cell_length_a 9.3823(4)
_cell_length_b 7.3766(4)
_cell_length_c 9.7306(4)
_cell_measurement_reflns_used 3356
_cell_measurement_temperature 170(1)
_cell_measurement_theta_max 27.07
_cell_measurement_theta_min 2.35
_cell_volume 621.56(5)
_computing_cell_refinement 'BRUKER AXS SMART APEX 2 Vers. 3.0-2009'
_computing_data_collection 'BRUKER AXS SMART APEX 2 Vers. 3.0-2009'
_computing_data_reduction 'BRUKER AXS SMART APEX 2 Vers. 3.0-2009'
_computing_molecular_graphics 'BRUKER AXS SHELXTL (c) 2008 / Vers. 2008/4'
_computing_publication_material 'BRUKER AXS SHELXTL (c) 2008 / Vers. 2008/4'
_computing_structure_refinement 'BRUKER AXS SHELXTL (c) 2008 / Vers. 2008/4'
_computing_structure_solution 'BRUKER AXS SMART APEX 2 Vers. 3.0-2009'
_diffrn_ambient_temperature 170(1)
_diffrn_detector_area_resol_mean 512
_diffrn_measured_fraction_theta_full 0.950
_diffrn_measured_fraction_theta_max 0.950
_diffrn_measurement_device_type
; 
 Siemens SMART three axis goniometer with APEX II area detector system
;
_diffrn_measurement_method
;
 Data collection strategy APEX 2 / COSMO
 with chi = +/- 10 deg
;
_diffrn_radiation_monochromator graphite
_diffrn_radiation_source 'fine-focus sealed tube'
_diffrn_radiation_type MoK\a
_diffrn_radiation_wavelength 0.71073
_diffrn_reflns_av_R_equivalents 0.0603
_diffrn_reflns_av_sigmaI/netI 0.0422
_diffrn_reflns_limit_h_max 12
_diffrn_reflns_limit_h_min -12
_diffrn_reflns_limit_k_max 8
_diffrn_reflns_limit_k_min -9
_diffrn_reflns_limit_l_max 12
_diffrn_reflns_limit_l_min -12
_diffrn_reflns_number 7925
_diffrn_reflns_theta_full 28.27
_diffrn_reflns_theta_max 28.27
_diffrn_reflns_theta_min 2.35
_exptl_absorpt_coefficient_mu 28.221
_exptl_absorpt_correction_T_max 0.75
_exptl_absorpt_correction_T_min 0.24
_exptl_absorpt_correction_type multi-scan
_exptl_absorpt_process_details
; 
 BRUKER AXS SMART APEX 2 Vers. 3.0-2009
 R.H. Blessing, Acta Cryst. (1995) A51 33-38 
;
_exptl_crystal_colour 'dark red'
_exptl_crystal_density_diffrn 2.854
_exptl_crystal_density_method 'not measured'
_exptl_crystal_description cylindric
_exptl_crystal_F_000 468
_exptl_crystal_size_max 0.3
_exptl_crystal_size_mid 0.3
_exptl_crystal_size_min 0.3
_refine_diff_density_max 2.218
_refine_diff_density_min -2.988
_refine_diff_density_rms 0.301
_refine_ls_extinction_method none
_refine_ls_goodness_of_fit_ref 1.083
_refine_ls_hydrogen_treatment constr
_refine_ls_matrix_type full
_refine_ls_number_parameters 46
_refine_ls_number_reflns 1463
_refine_ls_number_restraints 0
_refine_ls_restrained_S_all 1.083
_refine_ls_R_factor_all 0.0480
_refine_ls_R_factor_gt 0.0394
_refine_ls_shift/su_max 0.000
_refine_ls_shift/su_mean 0.000
_refine_ls_structure_factor_coef Fsqd
_refine_ls_weighting_details 'calc w=1/[\s^2^(Fo^2^)+(0.0402P)^2^+7.8559P] where P=(Fo^2^+2Fc^2^)/3'
_refine_ls_weighting_scheme calc
_refine_ls_wR_factor_gt 0.0943
_refine_ls_wR_factor_ref 0.0979
_reflns_number_gt 1279
_reflns_number_total 1463
_reflns_threshold_expression >2sigma(I)
_cod_data_source_file om2005723_si_001.cif
_cod_data_source_block she_bi2et4m
_cod_original_sg_symbol_H-M P21/c
_cod_database_code 4065117

loop_
_symmetry_equiv_pos_as_xyz
'x, y, z'
'-x, y+1/2, -z+1/2'
'-x, -y, -z'
'x, -y-1/2, z-1/2'

loop_
_atom_site_label
_atom_site_type_symbol
_atom_site_fract_x
_atom_site_fract_y
_atom_site_fract_z
_atom_site_U_iso_or_equiv
_atom_site_adp_type
_atom_site_occupancy
_atom_site_symmetry_multiplicity
_atom_site_calc_flag
_atom_site_refinement_flags
Bi1 Bi 0.44154(4) 0.42397(6) 0.61044(4) 0.04026(18) Uani 1 1 d .
C1 C 0.2287(12) 0.6049(15) 0.5379(12) 0.038(2) Uani 1 1 d .
H1A H 0.1595 0.5598 0.5856 0.046 Uiso 1 1 d R
H1B H 0.2618 0.7286 0.5765 0.046 Uiso 1 1 d R
C2 C 0.1369(12) 0.6180(15) 0.3729(11) 0.038(2) Uani 1 1 d .
H2A H 0.1987 0.6794 0.3254 0.057 Uiso 1 1 d R
H2B H 0.0422 0.6872 0.3546 0.057 Uiso 1 1 d R
H2C H 0.1101 0.4959 0.3312 0.057 Uiso 1 1 d R
C3 C 0.3082(13) 0.1893(16) 0.4588(13) 0.044(3) Uani 1 1 d .
H3A H 0.2658 0.2302 0.3538 0.053 Uiso 1 1 d R
H3B H 0.3796 0.0871 0.4674 0.053 Uiso 1 1 d R
C4 C 0.1797(13) 0.1272(15) 0.5017(12) 0.040(2) Uani 1 1 d .
H4A H 0.2213 0.0919 0.6069 0.060 Uiso 1 1 d R
H4B H 0.1280 0.0230 0.4403 0.060 Uiso 1 1 d R
H4C H 0.1052 0.2260 0.4861 0.060 Uiso 1 1 d R

loop_
_atom_site_aniso_label
_atom_site_aniso_U_11
_atom_site_aniso_U_22
_atom_site_aniso_U_33
_atom_site_aniso_U_23
_atom_site_aniso_U_13
_atom_site_aniso_U_12
Bi1 0.01611(19) 0.0726(4) 0.0288(2) 0.01883(17) 0.00513(14) -0.00724(15)
C1 0.039(6) 0.040(6) 0.038(5) -0.011(4) 0.019(5) -0.004(4)
C2 0.029(5) 0.046(6) 0.036(5) 0.000(4) 0.009(4) 0.008(4)
C3 0.043(6) 0.048(7) 0.049(6) 0.011(5) 0.028(5) 0.019(5)
C4 0.046(6) 0.032(6) 0.043(6) 0.002(4) 0.019(5) -0.001(5)

loop_
_atom_type_symbol
_atom_type_description
_atom_type_scat_dispersion_real
_atom_type_scat_dispersion_imag
_atom_type_scat_source
C C 0.0033 0.0016 'International Tables Vol C Tables 4.2.6.8 and 6.1.1.4'
H H 0.0000 0.0000 'International Tables Vol C Tables 4.2.6.8 and 6.1.1.4'
Bi Bi -4.1077 10.2566 'International Tables Vol C Tables 4.2.6.8 and 6.1.1.4'

loop_
_geom_angle_atom_site_label_1
_geom_angle_atom_site_label_2
_geom_angle_atom_site_label_3
_geom_angle
_geom_angle_site_symmetry_3
C1 Bi1 C3 92.7(4) .
C1 Bi1 Bi1 94.5(3) 3_666
C3 Bi1 Bi1 94.6(3) 3_666
C2 C1 Bi1 116.2(7) .
C4 C3 Bi1 110.4(7) .

loop_
_geom_bond_atom_site_label_1
_geom_bond_atom_site_label_2
_geom_bond_distance
_geom_bond_site_symmetry_2
Bi1 C1 2.276(11) .
Bi1 C3 2.306(13) .
Bi1 Bi1 2.9827(7) 3_666
C1 C2 1.505(15) .
C3 C4 1.493(15) .

loop_
_geom_torsion_atom_site_label_1
_geom_torsion_atom_site_label_2
_geom_torsion_atom_site_label_3
_geom_torsion_atom_site_label_4
_geom_torsion
_geom_torsion_site_symmetry_1
C3 Bi1 C1 C2 -47.8(8) .
Bi1 Bi1 C1 C2 47.0(8) 3_666
C1 Bi1 C3 C4 -60.8(8) .
Bi1 Bi1 C3 C4 -155.5(7) 3_666
